data_7118466
loop_
_publ_author_name
'Chen, Yu-Ling'
'Sharma, Pankaj'
'Liu, Rai-Shung'

_publ_section_title
;
 Sulfonamide-directed gold-catalyzed [2+2+2]-cycloadditions of nitriles
 with two discrete ynamides to construct 2,4-diaminopyridine cores.
;
_journal_issue 15
_journal_name_full 'Chemical communications (Cambridge, England)'
_journal_page_first 3187
_journal_page_last 3190
_journal_paper_doi 10.1039/c5cc09688j
_journal_volume 52
_journal_year 2016
_chemical_formula_sum 'C27 H27 N3 O4 S2'
_chemical_formula_weight 521.64
_chemical_name_systematic
; 
 ? 
;
_space_group_IT_number 2
_symmetry_cell_setting triclinic
_symmetry_space_group_name_Hall '-P 1'
_symmetry_space_group_name_H-M 'P -1'
_atom_sites_solution_hydrogens geom
_atom_sites_solution_primary direct
_atom_sites_solution_secondary difmap
_audit_creation_method SHELXL-97
_audit_update_record
;
2015-11-18 deposited with the CCDC.
2016-01-15 downloaded from the CCDC.
;
_cell_angle_alpha 77.323(2)
_cell_angle_beta 76.332(2)
_cell_angle_gamma 67.333(2)
_cell_formula_units_Z 2
_cell_length_a 9.8347(3)
_cell_length_b 10.7763(4)
_cell_length_c 13.3710(4)
_cell_measurement_reflns_used 4853
_cell_measurement_temperature 100(2)
_cell_measurement_theta_max 26.2574
_cell_measurement_theta_min 3.1685
_cell_volume 1257.50(7)
_computing_cell_refinement 'SAINT V7.68A (Bruker AXS, 2009)'
_computing_data_collection 'APEX2 (Bruker AXS, 2010)'
_computing_data_reduction 'SAINT V7.68A (Bruker AXS, 2009)'
_computing_molecular_graphics 'SHELXTL (Sheldrick, 2008)'
_computing_publication_material SHELXTL
_computing_structure_refinement 'SHELXL-97 (Sheldrick, 2008)'
_computing_structure_solution 'SHELXS-97 (Sheldrick, 2008)'
_diffrn_ambient_temperature 100(2)
_diffrn_detector_area_resol_mean 8.3333
_diffrn_measured_fraction_theta_full 0.992
_diffrn_measured_fraction_theta_max 0.992
_diffrn_measurement_device_type 'Bruker APEX-II CCD'
_diffrn_measurement_method '\f and \w scans'
_diffrn_radiation_monochromator graphite
_diffrn_radiation_source 'fine-focus sealed tube'
_diffrn_radiation_type MoK\a
_diffrn_radiation_wavelength 0.71073
_diffrn_reflns_av_R_equivalents 0.0389
_diffrn_reflns_av_sigmaI/netI 0.0421
_diffrn_reflns_limit_h_max 12
_diffrn_reflns_limit_h_min -12
_diffrn_reflns_limit_k_max 13
_diffrn_reflns_limit_k_min -13
_diffrn_reflns_limit_l_max 16
_diffrn_reflns_limit_l_min -16
_diffrn_reflns_number 19210
_diffrn_reflns_theta_full 26.44
_diffrn_reflns_theta_max 26.44
_diffrn_reflns_theta_min 1.58
_exptl_absorpt_coefficient_mu 0.251
_exptl_absorpt_correction_T_max 0.9486
_exptl_absorpt_correction_T_min 0.8843
_exptl_absorpt_correction_type multi-scan
_exptl_absorpt_process_details 'SADABS V2008/1 (Bruker AXS)'
_exptl_crystal_colour Colorless
_exptl_crystal_density_diffrn 1.378
_exptl_crystal_density_meas ?
_exptl_crystal_density_method 'not measured'
_exptl_crystal_description Tabullar
_exptl_crystal_F_000 548
_exptl_crystal_size_max 0.30
_exptl_crystal_size_mid 0.26
_exptl_crystal_size_min 0.15
_refine_diff_density_max 0.438
_refine_diff_density_min -0.519
_refine_diff_density_rms 0.141
_refine_ls_extinction_method none
_refine_ls_goodness_of_fit_ref 1.203
_refine_ls_hydrogen_treatment constr
_refine_ls_matrix_type full
_refine_ls_number_parameters 329
_refine_ls_number_reflns 5143
_refine_ls_number_restraints 0
_refine_ls_restrained_S_all 1.203
_refine_ls_R_factor_all 0.0540
_refine_ls_R_factor_gt 0.0405
_refine_ls_shift/su_max 0.005
_refine_ls_shift/su_mean 0.000
_refine_ls_structure_factor_coef Fsqd
_refine_ls_weighting_details 'calc w=1/[\s^2^(Fo^2^)+(0.0848P)^2^+0.1259P] where P=(Fo^2^+2Fc^2^)/3'
_refine_ls_weighting_scheme calc
_refine_ls_wR_factor_gt 0.1182
_refine_ls_wR_factor_ref 0.1518
_reflns_number_gt 4298
_reflns_number_total 5143
_reflns_threshold_expression >2sigma(I)
_cod_data_source_file c5cc09688j2.cif
_cod_data_source_block 131005lt_0m
_cod_depositor_comments
;
The following automatic conversions were performed:

'_exptl_crystal_density_meas' value 'not measured' was changed to '?'
- the value is perceived as not measured.

Automatic conversion script
Id: cif_fix_values 4268 2015-11-12 08:31:59Z antanas 

 Adding full bibliography for 7118466.cif.
;
_cod_database_code 7118466

loop_
_symmetry_equiv_pos_as_xyz
'x, y, z'
'-x, -y, -z'

loop_
_atom_site_label
_atom_site_type_symbol
_atom_site_fract_x
_atom_site_fract_y
_atom_site_fract_z
_atom_site_U_iso_or_equiv
_atom_site_adp_type
_atom_site_occupancy
_atom_site_symmetry_multiplicity
_atom_site_calc_flag
_atom_site_refinement_flags
S1 S 0.22070(5) 0.31601(5) 0.70120(4) 0.01527(16) Uani 1 1 d .
S2 S 0.58023(6) 0.61207(5) 0.71944(4) 0.01868(17) Uani 1 1 d .
O1 O 0.19626(15) 0.45662(14) 0.69510(11) 0.0192(3) Uani 1 1 d .
O2 O 0.10734(16) 0.27852(15) 0.67947(12) 0.0214(4) Uani 1 1 d .
O3 O 0.59978(18) 0.74066(16) 0.68979(13) 0.0277(4) Uani 1 1 d .
O4 O 0.43320(16) 0.60606(16) 0.74853(12) 0.0234(4) Uani 1 1 d .
N1 N 0.37296(18) 0.24962(17) 0.61775(13) 0.0161(4) Uani 1 1 d .
N2 N 0.66571(18) 0.52766(18) 0.61912(13) 0.0162(4) Uani 1 1 d .
N3 N 0.62683(18) 0.15029(17) 0.62863(12) 0.0154(4) Uani 1 1 d .
C1 C 0.3415(3) 0.0541(4) 1.1344(2) 0.0563(9) Uani 1 1 d .
H1A H 0.4262 0.0695 1.1492 0.085 Uiso 1 1 calc R
H1B H 0.3619 -0.0437 1.1429 0.085 Uiso 1 1 calc R
H1C H 0.2510 0.0964 1.1826 0.085 Uiso 1 1 calc R
C2 C 0.3187(3) 0.1161(3) 1.02434(19) 0.0379(7) Uani 1 1 d .
C3 C 0.3452(3) 0.2343(3) 0.97929(18) 0.0335(6) Uani 1 1 d .
H3 H 0.3842 0.2745 1.0168 0.040 Uiso 1 1 calc R
C4 C 0.3161(2) 0.2953(3) 0.88088(17) 0.0251(5) Uani 1 1 d .
H4 H 0.3348 0.3768 0.8508 0.030 Uiso 1 1 calc R
C5 C 0.2589(2) 0.2358(2) 0.82594(16) 0.0198(5) Uani 1 1 d .
C6 C 0.5092(2) 0.2659(2) 0.62394(15) 0.0153(4) Uani 1 1 d .
C7 C 0.5152(2) 0.3929(2) 0.62003(15) 0.0154(4) Uani 1 1 d .
H7 H 0.4296 0.4730 0.6136 0.019 Uiso 1 1 calc R
C8 C 0.6515(2) 0.3983(2) 0.62592(15) 0.0148(4) Uani 1 1 d .
C9 C 0.6795(2) 0.5195(2) 0.82210(16) 0.0189(5) Uani 1 1 d .
C10 C 0.6285(3) 0.4269(2) 0.89337(18) 0.0263(5) Uani 1 1 d .
H10 H 0.5416 0.4128 0.8867 0.032 Uiso 1 1 calc R
C11 C 0.7046(3) 0.3545(3) 0.97464(19) 0.0306(6) Uani 1 1 d .
H11 H 0.6680 0.2918 1.0242 0.037 Uiso 1 1 calc R
C12 C 0.8329(2) 0.3712(2) 0.98548(17) 0.0261(5) Uani 1 1 d .
C13 C 0.9098(3) 0.2967(3) 1.07670(19) 0.0393(7) Uani 1 1 d .
H13A H 0.8529 0.3393 1.1387 0.059 Uiso 1 1 calc R
H13B H 1.0108 0.3002 1.0625 0.059 Uiso 1 1 calc R
H13C H 0.9160 0.2017 1.0886 0.059 Uiso 1 1 calc R
C14 C 0.7601(2) 0.1568(2) 0.63086(14) 0.0145(4) Uani 1 1 d .
C15 C 0.7758(2) 0.2793(2) 0.63186(15) 0.0156(4) Uani 1 1 d .
H15 H 0.8696 0.2818 0.6365 0.019 Uiso 1 1 calc R
C16 C 0.8844(3) 0.4623(3) 0.91097(18) 0.0281(6) Uani 1 1 d .
H16 H 0.9740 0.4732 0.9156 0.034 Uiso 1 1 calc R
C17 C 0.8082(2) 0.5377(2) 0.82997(17) 0.0248(5) Uani 1 1 d .
H17 H 0.8439 0.6011 0.7806 0.030 Uiso 1 1 calc R
C18 C 0.8132(2) 0.5374(2) 0.57041(17) 0.0198(5) Uani 1 1 d .
H18A H 0.8837 0.4915 0.6193 0.030 Uiso 1 1 calc R
H18B H 0.8037 0.6332 0.5522 0.030 Uiso 1 1 calc R
H18C H 0.8501 0.4939 0.5073 0.030 Uiso 1 1 calc R
C19 C 0.8883(2) 0.0265(2) 0.63360(15) 0.0148(4) Uani 1 1 d .
C20 C 0.8748(2) -0.0895(2) 0.61365(16) 0.0184(5) Uani 1 1 d .
H20 H 0.7834 -0.0849 0.5981 0.022 Uiso 1 1 calc R
C21 C 0.9944(2) -0.2118(2) 0.61643(16) 0.0202(5) Uani 1 1 d .
H21 H 0.9840 -0.2903 0.6027 0.024 Uiso 1 1 calc R
C22 C 1.1282(2) -0.2211(2) 0.63878(16) 0.0205(5) Uani 1 1 d .
H22 H 1.2094 -0.3053 0.6407 0.025 Uiso 1 1 calc R
C23 C 1.1428(2) -0.1070(2) 0.65831(18) 0.0235(5) Uani 1 1 d .
H23 H 1.2348 -0.1124 0.6732 0.028 Uiso 1 1 calc R
C24 C 1.0239(2) 0.0158(2) 0.65635(17) 0.0212(5) Uani 1 1 d .
H24 H 1.0351 0.0936 0.6707 0.025 Uiso 1 1 calc R
C25 C 0.3915(3) 0.1203(2) 0.58642(18) 0.0228(5) Uani 1 1 d .
H25A H 0.4657 0.1051 0.5227 0.034 Uiso 1 1 calc R
H25B H 0.2956 0.1244 0.5737 0.034 Uiso 1 1 calc R
H25C H 0.4254 0.0456 0.6420 0.034 Uiso 1 1 calc R
C26 C 0.2321(3) 0.1164(2) 0.86817(18) 0.0288(6) Uani 1 1 d .
H26 H 0.1939 0.0761 0.8301 0.035 Uiso 1 1 calc R
C27 C 0.2625(3) 0.0568(3) 0.9678(2) 0.0398(7) Uani 1 1 d .
H27 H 0.2449 -0.0252 0.9979 0.048 Uiso 1 1 calc R

loop_
_atom_site_aniso_label
_atom_site_aniso_U_11
_atom_site_aniso_U_22
_atom_site_aniso_U_33
_atom_site_aniso_U_23
_atom_site_aniso_U_13
_atom_site_aniso_U_12
S1 0.0126(3) 0.0138(3) 0.0194(3) -0.0029(2) -0.0033(2) -0.0041(2)
S2 0.0163(3) 0.0157(3) 0.0238(3) -0.0065(2) -0.0050(2) -0.0025(2)
O1 0.0155(7) 0.0140(8) 0.0266(8) -0.0039(6) -0.0020(6) -0.0039(6)
O2 0.0149(8) 0.0218(9) 0.0307(8) -0.0050(7) -0.0062(6) -0.0078(6)
O3 0.0334(10) 0.0154(9) 0.0357(9) -0.0052(7) -0.0115(7) -0.0062(7)
O4 0.0132(8) 0.0265(9) 0.0296(8) -0.0117(7) -0.0031(6) -0.0021(6)
N1 0.0148(9) 0.0165(9) 0.0185(8) -0.0049(7) -0.0029(7) -0.0057(7)
N2 0.0135(9) 0.0165(10) 0.0192(9) -0.0032(7) -0.0021(7) -0.0060(7)
N3 0.0146(9) 0.0155(9) 0.0146(8) -0.0024(7) -0.0016(7) -0.0041(7)
C1 0.0389(17) 0.075(2) 0.0221(13) 0.0032(14) 0.0024(12) 0.0053(16)
C2 0.0214(13) 0.0506(18) 0.0204(12) -0.0061(12) 0.0027(10) 0.0071(12)
C3 0.0193(12) 0.0525(18) 0.0213(12) -0.0108(12) -0.0002(9) -0.0033(12)
C4 0.0140(11) 0.0340(14) 0.0239(11) -0.0084(10) -0.0010(9) -0.0040(10)
C5 0.0135(10) 0.0230(12) 0.0174(10) -0.0032(9) 0.0004(8) -0.0021(9)
C6 0.0146(10) 0.0191(11) 0.0127(9) -0.0048(8) -0.0017(8) -0.0055(9)
C7 0.0142(10) 0.0155(11) 0.0136(9) -0.0028(8) -0.0009(8) -0.0024(8)
C8 0.0174(10) 0.0168(11) 0.0110(9) -0.0032(8) -0.0011(8) -0.0069(8)
C9 0.0178(11) 0.0207(12) 0.0185(10) -0.0077(9) -0.0037(8) -0.0041(9)
C10 0.0224(12) 0.0313(14) 0.0280(12) -0.0018(10) -0.0043(9) -0.0137(10)
C11 0.0302(13) 0.0319(14) 0.0275(12) 0.0015(11) -0.0036(10) -0.0123(11)
C12 0.0199(12) 0.0312(14) 0.0203(11) -0.0092(10) -0.0018(9) 0.0006(10)
C13 0.0298(14) 0.0505(18) 0.0267(13) -0.0045(12) -0.0072(11) -0.0016(13)
C14 0.0142(10) 0.0167(11) 0.0118(9) -0.0021(8) -0.0009(7) -0.0053(8)
C15 0.0132(10) 0.0176(11) 0.0157(9) -0.0024(8) -0.0011(8) -0.0059(8)
C16 0.0178(11) 0.0426(15) 0.0259(12) -0.0116(11) -0.0037(9) -0.0092(11)
C17 0.0226(12) 0.0320(14) 0.0219(11) -0.0060(10) -0.0021(9) -0.0117(10)
C18 0.0161(11) 0.0217(12) 0.0224(11) 0.0003(9) -0.0034(8) -0.0092(9)
C19 0.0144(10) 0.0145(11) 0.0127(9) -0.0009(8) 0.0001(8) -0.0041(8)
C20 0.0172(11) 0.0183(11) 0.0200(10) -0.0051(9) -0.0020(8) -0.0061(9)
C21 0.0228(11) 0.0162(11) 0.0223(11) -0.0049(9) -0.0026(9) -0.0070(9)
C22 0.0187(11) 0.0149(11) 0.0226(11) -0.0015(9) -0.0020(9) -0.0015(9)
C23 0.0164(11) 0.0203(12) 0.0332(12) -0.0001(10) -0.0077(9) -0.0058(9)
C24 0.0200(11) 0.0134(11) 0.0316(12) -0.0028(9) -0.0074(9) -0.0059(9)
C25 0.0214(11) 0.0194(12) 0.0309(12) -0.0111(10) -0.0046(9) -0.0065(9)
C26 0.0300(13) 0.0231(13) 0.0261(12) -0.0014(10) 0.0016(10) -0.0063(10)
C27 0.0341(15) 0.0280(14) 0.0328(14) 0.0077(11) 0.0084(11) 0.0007(12)

loop_
_atom_type_symbol
_atom_type_description
_atom_type_scat_dispersion_real
_atom_type_scat_dispersion_imag
_atom_type_scat_source
C C 0.0033 0.0016 'International Tables Vol C Tables 4.2.6.8 and 6.1.1.4'
H H 0.0000 0.0000 'International Tables Vol C Tables 4.2.6.8 and 6.1.1.4'
N N 0.0061 0.0033 'International Tables Vol C Tables 4.2.6.8 and 6.1.1.4'
O O 0.0106 0.0060 'International Tables Vol C Tables 4.2.6.8 and 6.1.1.4'
S S 0.1246 0.1234 'International Tables Vol C Tables 4.2.6.8 and 6.1.1.4'

loop_
_geom_angle_atom_site_label_1
_geom_angle_atom_site_label_2
_geom_angle_atom_site_label_3
_geom_angle
O1 S1 O2 118.91(9)
O1 S1 N1 108.18(9)
O2 S1 N1 105.88(9)
O1 S1 C5 107.88(10)
O2 S1 C5 108.56(10)
N1 S1 C5 106.84(9)
O3 S2 O4 120.03(10)
O3 S2 N2 106.03(9)
O4 S2 N2 107.59(9)
O3 S2 C9 108.90(10)
O4 S2 C9 107.66(10)
N2 S2 C9 105.78(9)
C6 N1 C25 115.48(16)
C6 N1 S1 118.61(13)
C25 N1 S1 116.64(14)
C8 N2 C18 116.30(16)
C8 N2 S2 117.02(13)
C18 N2 S2 114.98(14)
C6 N3 C14 118.29(18)
C2 C1 H1A 109.5
C2 C1 H1B 109.5
H1A C1 H1B 109.5
C2 C1 H1C 109.5
H1A C1 H1C 109.5
H1B C1 H1C 109.5
C3 C2 C27 118.8(2)
C3 C2 C1 121.3(3)
C27 C2 C1 119.8(3)
C4 C3 C2 121.3(3)
C4 C3 H3 119.3
C2 C3 H3 119.3
C3 C4 C5 119.2(2)
C3 C4 H4 120.4
C5 C4 H4 120.4
C26 C5 C4 121.2(2)
C26 C5 S1 120.28(18)
C4 C5 S1 118.51(18)
N3 C6 C7 124.26(19)
N3 C6 N1 114.36(18)
C7 C6 N1 121.30(18)
C6 C7 C8 117.07(19)
C6 C7 H7 121.5
C8 C7 H7 121.5
C7 C8 C15 119.90(19)
C7 C8 N2 119.58(18)
C15 C8 N2 120.40(18)
C10 C9 C17 120.4(2)
C10 C9 S2 119.05(17)
C17 C9 S2 120.55(17)
C9 C10 C11 119.6(2)
C9 C10 H10 120.2
C11 C10 H10 120.2
C10 C11 C12 121.5(2)
C10 C11 H11 119.2
C12 C11 H11 119.2
C11 C12 C16 117.8(2)
C11 C12 C13 120.7(2)
C16 C12 C13 121.5(2)
C12 C13 H13A 109.5
C12 C13 H13B 109.5
H13A C13 H13B 109.5
C12 C13 H13C 109.5
H13A C13 H13C 109.5
H13B C13 H13C 109.5
N3 C14 C15 121.59(18)
N3 C14 C19 116.50(18)
C15 C14 C19 121.91(19)
C14 C15 C8 118.80(19)
C14 C15 H15 120.6
C8 C15 H15 120.6
C17 C16 C12 121.6(2)
C17 C16 H16 119.2
C12 C16 H16 119.2
C9 C17 C16 119.1(2)
C9 C17 H17 120.5
C16 C17 H17 120.5
N2 C18 H18A 109.5
N2 C18 H18B 109.5
H18A C18 H18B 109.5
N2 C18 H18C 109.5
H18A C18 H18C 109.5
H18B C18 H18C 109.5
C24 C19 C20 118.34(19)
C24 C19 C14 121.63(19)
C20 C19 C14 120.04(19)
C21 C20 C19 120.2(2)
C21 C20 H20 119.9
C19 C20 H20 119.9
C22 C21 C20 120.9(2)
C22 C21 H21 119.5
C20 C21 H21 119.5
C23 C22 C21 119.3(2)
C23 C22 H22 120.4
C21 C22 H22 120.4
C22 C23 C24 120.5(2)
C22 C23 H23 119.8
C24 C23 H23 119.8
C23 C24 C19 120.8(2)
C23 C24 H24 119.6
C19 C24 H24 119.6
N1 C25 H25A 109.5
N1 C25 H25B 109.5
H25A C25 H25B 109.5
N1 C25 H25C 109.5
H25A C25 H25C 109.5
H25B C25 H25C 109.5
C5 C26 C27 118.4(2)
C5 C26 H26 120.8
C27 C26 H26 120.8
C26 C27 C2 121.0(3)
C26 C27 H27 119.5
C2 C27 H27 119.5

loop_
_geom_bond_atom_site_label_1
_geom_bond_atom_site_label_2
_geom_bond_distance
S1 O1 1.4265(15)
S1 O2 1.4290(15)
S1 N1 1.6535(17)
S1 C5 1.756(2)
S2 O3 1.4292(17)
S2 O4 1.4288(15)
S2 N2 1.6573(17)
S2 C9 1.765(2)
N1 C6 1.440(3)
N1 C25 1.475(3)
N2 C8 1.435(3)
N2 C18 1.477(3)
N3 C6 1.336(3)
N3 C14 1.347(3)
C1 C2 1.506(4)
C1 H1A 0.9800
C1 H1B 0.9800
C1 H1C 0.9800
C2 C3 1.378(4)
C2 C27 1.402(4)
C3 C4 1.378(3)
C3 H3 0.9500
C4 C5 1.396(3)
C4 H4 0.9500
C5 C26 1.383(3)
C6 C7 1.381(3)
C7 C8 1.386(3)
C7 H7 0.9500
C8 C15 1.392(3)
C9 C10 1.377(3)
C9 C17 1.385(3)
C10 C11 1.383(3)
C10 H10 0.9500
C11 C12 1.385(3)
C11 H11 0.9500
C12 C16 1.388(3)
C12 C13 1.498(3)
C13 H13A 0.9800
C13 H13B 0.9800
C13 H13C 0.9800
C14 C15 1.390(3)
C14 C19 1.483(3)
C15 H15 0.9500
C16 C17 1.386(3)
C16 H16 0.9500
C17 H17 0.9500
C18 H18A 0.9800
C18 H18B 0.9800
C18 H18C 0.9800
C19 C24 1.394(3)
C19 C20 1.394(3)
C20 C21 1.388(3)
C20 H20 0.9500
C21 C22 1.379(3)
C21 H21 0.9500
C22 C23 1.376(3)
C22 H22 0.9500
C23 C24 1.388(3)
C23 H23 0.9500
C24 H24 0.9500
C25 H25A 0.9800
C25 H25B 0.9800
C25 H25C 0.9800
C26 C27 1.393(4)
C26 H26 0.9500
C27 H27 0.9500
